data_7700114
loop_
_publ_author_name
'Starynowicz, Przemys\/law'
'Lisowski, Jerzy'

_publ_section_title
;
 Chirality transfer between hexaazamacrocycles in heterodinuclear rare
 earth complexes.
;
_journal_issue 24
_journal_name_full 'Dalton transactions (Cambridge, England : 2003)'
_journal_page_first 8717
_journal_page_last 8724
_journal_paper_doi 10.1039/c9dt01318k
_journal_volume 48
_journal_year 2019
_chemical_absolute_configuration ad
_chemical_formula_sum 'C52 H70 N16 Nd2 O19'
_chemical_formula_weight 1511.72
_space_group_crystal_system orthorhombic
_space_group_IT_number 19
_space_group_name_Hall 'P 2ac 2ab'
_space_group_name_H-M_alt 'P 21 21 21'
_symmetry_space_group_name_Hall 'P 2ac 2ab'
_symmetry_space_group_name_H-M 'P 21 21 21'
_atom_sites_solution_hydrogens geom
_atom_sites_solution_primary isomor
_atom_sites_solution_secondary difmap
_audit_creation_method SHELXL-2017/1
_audit_update_record
;
2019-05-10 deposited with the CCDC.    2019-05-14 downloaded from the CCDC.
;
_cell_angle_alpha 90
_cell_angle_beta 90
_cell_angle_gamma 90
_cell_formula_units_Z 4
_cell_length_a 14.841(4)
_cell_length_b 15.566(3)
_cell_length_c 25.872(4)
_cell_measurement_reflns_used 8399
_cell_measurement_temperature 85(2)
_cell_measurement_theta_max 28.8698
_cell_measurement_theta_min 2.6946
_cell_volume 5977(2)
_computing_cell_refinement
;
CrysAlisPro, Agilent Technologies,
Version 1.171.36.20 (release 27-06-2012 CrysAlis171 .NET)
(compiled Jul 11 2012,15:38:31)
;
_computing_data_collection
;
CrysAlisPro, Agilent Technologies,
Version 1.171.36.20 (release 27-06-2012 CrysAlis171 .NET)
(compiled Jul 11 2012,15:38:31)
;
_computing_data_reduction
;
CrysAlisPro, Agilent Technologies,
Version 1.171.36.20 (release 27-06-2012 CrysAlis171 .NET)
(compiled Jul 11 2012,15:38:31)
;
_computing_molecular_graphics 'DIAMOND 3.0d (Klaus Brandenburg)'
_computing_publication_material 'publCIF 1.9.5_c (S. P. Westrip)'
_computing_structure_refinement 'SHELXL-2017/1 (Sheldrick, 2017)'
_computing_structure_solution 'SHELXL-2017/1 (Sheldrick, 2017)'
_diffrn_ambient_temperature 85(2)
_diffrn_detector_area_resol_mean 10.3456
_diffrn_measured_fraction_theta_full 0.967
_diffrn_measured_fraction_theta_max 0.881
_diffrn_measurement_device_type 'Xcalibur, Ruby'
_diffrn_measurement_method '\w scans'
_diffrn_radiation_monochromator graphite
_diffrn_radiation_source 'Enhance (Mo) X-ray Source'
_diffrn_radiation_type MoK\a
_diffrn_radiation_wavelength 0.71073
_diffrn_reflns_av_R_equivalents 0.0357
_diffrn_reflns_av_unetI/netI 0.0729
_diffrn_reflns_Laue_measured_fraction_full 0.967
_diffrn_reflns_Laue_measured_fraction_max 0.881
_diffrn_reflns_limit_h_max 13
_diffrn_reflns_limit_h_min -20
_diffrn_reflns_limit_k_max 19
_diffrn_reflns_limit_k_min -18
_diffrn_reflns_limit_l_max 32
_diffrn_reflns_limit_l_min -32
_diffrn_reflns_number 21596
_diffrn_reflns_point_group_measured_fraction_full 0.914
_diffrn_reflns_point_group_measured_fraction_max 0.820
_diffrn_reflns_theta_full 27.500
_diffrn_reflns_theta_max 28.934
_diffrn_reflns_theta_min 2.700
_exptl_absorpt_coefficient_mu 1.805
_exptl_absorpt_correction_T_max 0.791
_exptl_absorpt_correction_T_min 0.731
_exptl_absorpt_correction_type analytical
_exptl_absorpt_process_details
;
CrysAlisPro, Agilent Technologies,
Version 1.171.36.20 (release 27-06-2012 CrysAlis171 .NET)
(compiled Jul 11 2012,15:38:31)
Analytical numeric absorption correction using a multifaceted crystal
            model based on expressions derived by R.C. Clark & J.S. Reid.
(Clark, R. C. & Reid, J. S. (1995). Acta Cryst. A51, 887-897)
;
_exptl_crystal_colour pink-violet
_exptl_crystal_density_diffrn 1.680
_exptl_crystal_description irregular
_exptl_crystal_F_000 3064
_exptl_crystal_size_max 0.3004
_exptl_crystal_size_mid 0.1959
_exptl_crystal_size_min 0.1689
_refine_diff_density_max 0.966
_refine_diff_density_min -0.729
_refine_diff_density_rms 0.135
_refine_ls_abs_structure_details
;
 Flack x determined using 4384 quotients [(I+)-(I-)]/[(I+)+(I-)]
 (Parsons, Flack and Wagner, Acta Cryst. B69 (2013) 249-259).
;
_refine_ls_abs_structure_Flack -0.025(8)
_refine_ls_extinction_method none
_refine_ls_goodness_of_fit_ref 1.045
_refine_ls_hydrogen_treatment constr
_refine_ls_matrix_type full
_refine_ls_number_parameters 802
_refine_ls_number_reflns 12941
_refine_ls_number_restraints 0
_refine_ls_restrained_S_all 1.045
_refine_ls_R_factor_all 0.0487
_refine_ls_R_factor_gt 0.0389
_refine_ls_shift/su_max 0.000
_refine_ls_shift/su_mean 0.000
_refine_ls_structure_factor_coef Fsqd
_refine_ls_weighting_details 'w=1/[\s^2^(Fo^2^)+(0.0183P)^2^+3.0672P] where P=(Fo^2^+2Fc^2^)/3'
_refine_ls_weighting_scheme calc
_refine_ls_wR_factor_gt 0.0696
_refine_ls_wR_factor_ref 0.0748
_reflns_Friedel_coverage 0.704
_reflns_Friedel_fraction_full 0.850
_reflns_Friedel_fraction_max 0.746
_reflns_number_gt 11570
_reflns_number_total 12941
_reflns_threshold_expression 'I > 2\s(I)'
_cod_data_source_file c9dt01318k2.cif
_cod_data_source_block nd18
_cod_depositor_comments 'Adding full bibliography for 7700112--7700114.cif.'
_cod_database_code 7700114
_shelx_shelxl_version_number 2017/1
_shelx_space_group_comment
;
The symmetry employed for this shelxl refinement is uniquely defined
by the following loop, which should always be used as a source of
symmetry information in preference to the above space-group names.
They are only intended as comments.
;

loop_
_space_group_symop_operation_xyz
'x, y, z'
'-x+1/2, -y, z+1/2'
'-x, y+1/2, -z+1/2'
'x+1/2, -y+1/2, -z'

loop_
_atom_site_label
_atom_site_type_symbol
_atom_site_fract_x
_atom_site_fract_y
_atom_site_fract_z
_atom_site_U_iso_or_equiv
_atom_site_adp_type
_atom_site_occupancy
_atom_site_site_symmetry_order
_atom_site_calc_flag
_atom_site_refinement_flags_posn
_atom_site_refinement_flags_adp
Nd1 Nd 0.97542(3) 0.02031(2) 0.16689(2) 0.00817(8) Uani 1 1 d . .
Nd2 Nd 0.94091(3) -0.15873(2) 0.06187(2) 0.00833(8) Uani 1 1 d . .
O1 O 0.9456(3) -0.0115(2) 0.08012(16) 0.0110(10) Uani 1 1 d . .
H1T H 0.937200 0.026938 0.057299 0.013 Uiso 1 1 calc R U
O2 O 0.9668(3) -0.1266(2) 0.14916(16) 0.0118(10) Uani 1 1 d . .
H2T H 0.972518 -0.165034 0.172286 0.014 Uiso 1 1 calc R U
O11 O 1.0616(4) 0.1370(3) 0.22116(19) 0.0190(11) Uani 1 1 d . .
O12 O 0.9166(3) 0.1372(3) 0.23267(19) 0.0159(12) Uani 1 1 d . .
O13 O 0.9988(4) 0.2378(3) 0.26773(19) 0.0223(14) Uani 1 1 d . .
O21 O 1.0068(4) -0.2621(3) -0.01300(19) 0.0171(12) Uani 1 1 d . .
O22 O 0.8622(4) -0.2629(3) -0.0033(2) 0.0188(12) Uani 1 1 d . .
O23 O 0.9221(4) -0.3277(3) -0.06957(19) 0.0287(14) Uani 1 1 d . .
O31 O 0.9620(4) -0.5777(3) 0.09667(19) 0.0246(13) Uani 1 1 d . .
O32 O 0.9627(4) -0.5990(3) 0.01391(19) 0.0201(12) Uani 1 1 d . .
O33 O 0.9467(4) -0.4703(3) 0.04416(18) 0.0204(11) Uani 1 1 d . .
O41 O 0.9258(5) 0.1170(4) -0.1388(3) 0.052(2) Uani 1 1 d . .
O42 O 0.9867(4) 0.1741(5) -0.2052(3) 0.055(2) Uani 1 1 d . .
O43 O 0.9383(6) 0.2515(4) -0.1413(3) 0.061(2) Uani 1 1 d . .
OW1 O 0.4340(4) 0.0796(3) 0.1798(2) 0.0262(13) Uani 1 1 d . .
OW2 O 1.4220(5) -0.3800(5) 0.1581(4) 0.078(3) Uani 1 1 d . .
OW3 O 0.9291(4) -0.5111(3) -0.08014(19) 0.0280(13) Uani 1 1 d . .
OW4 O 0.9133(4) 0.2139(4) -0.0294(2) 0.0414(17) Uani 1 1 d . .
OW5 O 0.5349(5) 0.0056(5) 0.2585(3) 0.067(2) Uani 1 1 d . .
N01 N 0.9921(5) 0.1718(3) 0.2410(2) 0.0174(15) Uani 1 1 d . .
N02 N 0.9304(5) -0.2856(3) -0.0293(2) 0.0171(14) Uani 1 1 d . .
N03 N 0.9572(4) -0.5477(4) 0.0522(2) 0.0178(14) Uani 1 1 d . .
N04 N 0.9523(5) 0.1824(4) -0.1623(3) 0.0258(16) Uani 1 1 d . .
N1 N 0.8796(4) -0.0490(3) 0.2434(2) 0.0100(13) Uani 1 1 d . .
N2 N 0.7966(4) 0.0332(3) 0.1640(2) 0.0114(12) Uani 1 1 d . .
N3 N 0.9007(4) 0.1604(4) 0.1199(2) 0.0109(12) Uani 1 1 d . .
N4 N 1.0809(4) 0.1272(3) 0.1120(2) 0.0102(13) Uani 1 1 d . .
N5 N 1.1520(4) -0.0125(3) 0.1599(2) 0.0114(12) Uani 1 1 d . .
N6 N 1.0626(4) -0.0590(3) 0.2471(2) 0.0110(12) Uani 1 1 d . .
N7 N 0.8079(4) -0.0843(3) 0.0071(2) 0.0115(13) Uani 1 1 d . .
N8 N 0.7692(4) -0.1709(3) 0.0948(2) 0.0120(13) Uani 1 1 d . .
N9 N 0.8890(4) -0.2990(3) 0.1167(2) 0.0116(13) Uani 1 1 d . .
N10 N 1.0659(4) -0.2665(3) 0.0949(2) 0.0092(12) Uani 1 1 d . .
N11 N 1.1105(4) -0.1227(3) 0.0423(2) 0.0097(12) Uani 1 1 d . .
N12 N 0.9822(4) -0.0712(3) -0.0257(2) 0.0111(12) Uani 1 1 d . .
C1 C 0.9190(5) -0.0946(4) 0.2818(3) 0.0117(16) Uani 1 1 d . .
C2 C 0.8696(5) -0.1383(4) 0.3191(3) 0.0143(16) Uani 1 1 d . .
H2 H 0.898906 -0.169489 0.344695 0.017 Uiso 1 1 calc R U
C3 C 0.7760(5) -0.1351(4) 0.3178(3) 0.0175(17) Uani 1 1 d . .
H3 H 0.741501 -0.163906 0.342326 0.021 Uiso 1 1 calc R U
C4 C 0.7362(5) -0.0881(4) 0.2792(3) 0.0166(17) Uani 1 1 d . .
H4 H 0.673789 -0.083928 0.277644 0.020 Uiso 1 1 calc R U
C5 C 0.7889(5) -0.0466(4) 0.2425(3) 0.0110(15) Uani 1 1 d . .
C6 C 0.7479(5) 0.0014(4) 0.1996(3) 0.0122(16) Uani 1 1 d . .
H6 H 0.685758 0.008532 0.198472 0.015 Uiso 1 1 calc R U
C7 C 0.7566(5) 0.0839(4) 0.1221(3) 0.0100(15) Uani 1 1 d . .
H7 H 0.773026 0.056340 0.089416 0.012 Uiso 1 1 calc R U
C8 C 0.6539(5) 0.0909(4) 0.1236(3) 0.0116(15) Uani 1 1 d . .
H8A H 0.635294 0.115417 0.156362 0.014 Uiso 1 1 calc R U
H8B H 0.627623 0.034106 0.120709 0.014 Uiso 1 1 calc R U
C9 C 0.6199(5) 0.1474(4) 0.0794(3) 0.0131(15) Uani 1 1 d . .
H9A H 0.636894 0.122217 0.046504 0.016 Uiso 1 1 calc R U
H9B H 0.554632 0.150887 0.080628 0.016 Uiso 1 1 calc R U
C10 C 0.6601(5) 0.2373(4) 0.0839(3) 0.0146(16) Uani 1 1 d . .
H10A H 0.641073 0.263281 0.116232 0.017 Uiso 1 1 calc R U
H10B H 0.638354 0.272892 0.055813 0.017 Uiso 1 1 calc R U
C11 C 0.7630(5) 0.2328(4) 0.0822(3) 0.0118(15) Uani 1 1 d . .
H11A H 0.781561 0.212708 0.048311 0.014 Uiso 1 1 calc R U
H11B H 0.787334 0.290029 0.086992 0.014 Uiso 1 1 calc R U
C12 C 0.8020(5) 0.1733(4) 0.1233(3) 0.0122(15) Uani 1 1 d . .
H12 H 0.789117 0.199083 0.157026 0.015 Uiso 1 1 calc R U
C13 C 0.9474(5) 0.2091(4) 0.0921(2) 0.0103(15) Uani 1 1 d . .
H13 H 0.919877 0.253677 0.074062 0.012 Uiso 1 1 calc R U
C14 C 1.0469(5) 0.1960(4) 0.0876(3) 0.0127(16) Uani 1 1 d . .
C15 C 1.1007(5) 0.2543(4) 0.0607(3) 0.0127(14) Uani 1 1 d . .
H15 H 1.074785 0.300377 0.043220 0.015 Uiso 1 1 calc R U
C16 C 1.1926(5) 0.2426(4) 0.0603(3) 0.0124(15) Uani 1 1 d . .
H16 H 1.229934 0.280935 0.042924 0.015 Uiso 1 1 calc R U
C17 C 1.2284(5) 0.1727(4) 0.0861(3) 0.0137(15) Uani 1 1 d . .
H17 H 1.290403 0.163855 0.086784 0.016 Uiso 1 1 calc R U
C18 C 1.1706(5) 0.1160(4) 0.1109(3) 0.0104(14) Uani 1 1 d . .
C19 C 1.2048(5) 0.0394(4) 0.1375(3) 0.0136(16) Uani 1 1 d . .
H19 H 1.266452 0.028826 0.137886 0.016 Uiso 1 1 calc R U
C20 C 1.1885(5) -0.0856(4) 0.1898(3) 0.0119(15) Uani 1 1 d . .
H20 H 1.157706 -0.137760 0.178057 0.014 Uiso 1 1 calc R U
C21 C 1.2900(5) -0.1005(4) 0.1843(3) 0.0128(15) Uani 1 1 d . .
H21A H 1.303761 -0.114632 0.148654 0.015 Uiso 1 1 calc R U
H21B H 1.321814 -0.047973 0.192930 0.015 Uiso 1 1 calc R U
C22 C 1.3232(5) -0.1729(4) 0.2193(3) 0.0159(16) Uani 1 1 d . .
H22A H 1.387808 -0.179676 0.215493 0.019 Uiso 1 1 calc R U
H22B H 1.294580 -0.226505 0.209472 0.019 Uiso 1 1 calc R U
C23 C 1.3005(5) -0.1519(5) 0.2757(3) 0.0165(16) Uani 1 1 d . .
H23A H 1.320462 -0.198552 0.297747 0.020 Uiso 1 1 calc R U
H23B H 1.332241 -0.100221 0.286034 0.020 Uiso 1 1 calc R U
C24 C 1.1992(5) -0.1386(4) 0.2825(3) 0.0143(16) Uani 1 1 d . .
H24A H 1.168417 -0.192497 0.275893 0.017 Uiso 1 1 calc R U
H24B H 1.187173 -0.122470 0.318072 0.017 Uiso 1 1 calc R U
C25 C 1.1610(5) -0.0697(4) 0.2467(3) 0.0127(16) Uani 1 1 d . .
H25 H 1.187441 -0.014747 0.257188 0.015 Uiso 1 1 calc R U
C26 C 1.0172(5) -0.0969(4) 0.2816(3) 0.0129(15) Uani 1 1 d . .
H26 H 1.047148 -0.126917 0.307465 0.016 Uiso 1 1 calc R U
C31 C 0.8265(5) -0.0342(4) -0.0341(3) 0.0116(15) Uani 1 1 d . .
C32 C 0.7615(5) 0.0121(4) -0.0601(3) 0.0148(15) Uani 1 1 d . .
H32 H 0.777591 0.047563 -0.087475 0.018 Uiso 1 1 calc R U
C33 C 0.6716(5) 0.0055(4) -0.0450(3) 0.0154(17) Uani 1 1 d . .
H33 H 0.626536 0.035461 -0.062275 0.018 Uiso 1 1 calc R U
C34 C 0.6517(5) -0.0470(4) -0.0037(3) 0.0147(16) Uani 1 1 d . .
H34 H 0.592372 -0.054006 0.007096 0.018 Uiso 1 1 calc R U
C35 C 0.7215(5) -0.0893(4) 0.0216(3) 0.0126(15) Uani 1 1 d . .
C36 C 0.7044(5) -0.1411(4) 0.0687(3) 0.0134(16) Uani 1 1 d . .
H36 H 0.645510 -0.151624 0.079187 0.016 Uiso 1 1 calc R U
C37 C 0.7532(5) -0.2226(4) 0.1414(3) 0.0114(15) Uani 1 1 d . .
H37 H 0.787586 -0.196080 0.169556 0.014 Uiso 1 1 calc R U
C38 C 0.6544(5) -0.2279(4) 0.1593(3) 0.0185(17) Uani 1 1 d . .
H38A H 0.632152 -0.170699 0.166919 0.022 Uiso 1 1 calc R U
H38B H 0.617681 -0.251891 0.131824 0.022 Uiso 1 1 calc R U
C39 C 0.6469(5) -0.2846(4) 0.2078(3) 0.0193(17) Uani 1 1 d . .
H39A H 0.682061 -0.259575 0.235550 0.023 Uiso 1 1 calc R U
H39B H 0.584517 -0.287234 0.218872 0.023 Uiso 1 1 calc R U
C40 C 0.6806(5) -0.3739(4) 0.1965(3) 0.0148(16) Uani 1 1 d . .
H40A H 0.643548 -0.399965 0.169848 0.018 Uiso 1 1 calc R U
H40B H 0.676069 -0.408915 0.227365 0.018 Uiso 1 1 calc R U
C41 C 0.7794(5) -0.3710(4) 0.1782(3) 0.0142(16) Uani 1 1 d . .
H41A H 0.816912 -0.351591 0.206618 0.017 Uiso 1 1 calc R U
H41B H 0.798414 -0.428734 0.169194 0.017 Uiso 1 1 calc R U
C42 C 0.7945(5) -0.3118(4) 0.1316(3) 0.0113(15) Uani 1 1 d . .
H42 H 0.763098 -0.337138 0.101935 0.014 Uiso 1 1 calc R U
C43 C 0.9492(5) -0.3507(4) 0.1328(2) 0.0109(14) Uani 1 1 d . .
H43 H 0.931658 -0.399594 0.150891 0.013 Uiso 1 1 calc R U
C44 C 1.0452(4) -0.3356(4) 0.1239(2) 0.0107(14) Uani 1 1 d . .
C45 C 1.1105(5) -0.3875(4) 0.1470(3) 0.0167(17) Uani 1 1 d . .
H45 H 1.093654 -0.435102 0.166407 0.020 Uiso 1 1 calc R U
C46 C 1.1998(5) -0.3674(4) 0.1408(3) 0.0140(16) Uani 1 1 d . .
H46 H 1.244287 -0.399912 0.156847 0.017 Uiso 1 1 calc R U
C47 C 1.2227(5) -0.2970(4) 0.1100(3) 0.0130(15) Uani 1 1 d . .
H47 H 1.282701 -0.282983 0.104064 0.016 Uiso 1 1 calc R U
C48 C 1.1541(5) -0.2488(4) 0.0884(3) 0.0117(15) Uani 1 1 d . .
C49 C 1.1746(5) -0.1717(4) 0.0575(3) 0.0112(14) Uani 1 1 d . .
H49 H 1.233924 -0.158586 0.049139 0.013 Uiso 1 1 calc R U
C50 C 1.1302(5) -0.0469(4) 0.0105(3) 0.0104(15) Uani 1 1 d . .
H50 H 1.104012 0.002597 0.028445 0.012 Uiso 1 1 calc R U
C51 C 1.2292(5) -0.0260(4) 0.0014(3) 0.0129(15) Uani 1 1 d . .
H51A H 1.259136 -0.016066 0.034158 0.015 Uiso 1 1 calc R U
H51B H 1.258632 -0.073977 -0.015636 0.015 Uiso 1 1 calc R U
C52 C 1.2360(5) 0.0535(4) -0.0322(3) 0.0132(16) Uani 1 1 d . .
H52A H 1.298792 0.069151 -0.036678 0.016 Uiso 1 1 calc R U
H52B H 1.205424 0.101091 -0.015434 0.016 Uiso 1 1 calc R U
C53 C 1.1932(5) 0.0363(4) -0.0847(3) 0.0132(15) Uani 1 1 d . .
H53A H 1.222892 -0.012091 -0.101070 0.016 Uiso 1 1 calc R U
H53B H 1.200585 0.086133 -0.106777 0.016 Uiso 1 1 calc R U
C54 C 1.0929(5) 0.0167(5) -0.0780(3) 0.0140(15) Uani 1 1 d . .
H54A H 1.067070 0.002281 -0.111294 0.017 Uiso 1 1 calc R U
H54B H 1.062436 0.067528 -0.065164 0.017 Uiso 1 1 calc R U
C55 C 1.0770(5) -0.0577(4) -0.0404(3) 0.0099(14) Uani 1 1 d . .
H55 H 1.098318 -0.110423 -0.057132 0.012 Uiso 1 1 calc R U
C56 C 0.9209(5) -0.0294(4) -0.0502(3) 0.0137(15) Uani 1 1 d . .
H56 H 0.936703 0.004196 -0.078542 0.016 Uiso 1 1 calc R U

loop_
_atom_site_aniso_label
_atom_site_aniso_U_11
_atom_site_aniso_U_22
_atom_site_aniso_U_33
_atom_site_aniso_U_23
_atom_site_aniso_U_13
_atom_site_aniso_U_12
Nd1 0.01007(18) 0.00708(16) 0.00736(16) 0.00011(14) -0.00074(16) -0.00018(16)
Nd2 0.00964(18) 0.00781(16) 0.00755(16) 0.00015(14) -0.00029(16) -0.00023(16)
O1 0.019(3) 0.005(2) 0.009(2) 0.0014(16) -0.002(2) -0.001(2)
O2 0.020(3) 0.008(2) 0.008(2) -0.0025(16) -0.003(2) -0.001(2)
O11 0.017(3) 0.021(3) 0.019(3) -0.010(2) 0.001(3) 0.000(2)
O12 0.018(3) 0.015(3) 0.015(3) -0.0029(19) -0.003(2) -0.002(2)
O13 0.043(4) 0.008(2) 0.016(3) -0.0043(19) 0.000(3) -0.001(2)
O21 0.016(3) 0.016(3) 0.019(3) -0.006(2) -0.003(2) 0.005(2)
O22 0.014(3) 0.019(3) 0.023(3) -0.005(2) -0.001(3) 0.001(2)
O23 0.047(4) 0.023(3) 0.016(3) -0.009(2) -0.007(3) 0.001(3)
O31 0.028(4) 0.030(3) 0.015(3) 0.005(2) 0.005(3) 0.001(3)
O32 0.022(3) 0.020(3) 0.018(3) -0.004(2) 0.004(3) 0.003(2)
O33 0.024(3) 0.014(3) 0.023(3) 0.001(2) -0.001(3) 0.002(3)
O41 0.048(5) 0.039(4) 0.068(5) 0.028(3) -0.025(4) -0.013(4)
O42 0.033(4) 0.101(6) 0.032(4) 0.011(4) 0.008(3) 0.012(4)
O43 0.098(6) 0.033(3) 0.050(4) -0.018(3) -0.025(5) 0.007(4)
OW1 0.023(3) 0.033(3) 0.023(3) -0.002(2) 0.004(3) -0.003(3)
OW2 0.048(5) 0.092(6) 0.093(7) -0.045(5) -0.016(5) 0.016(4)
OW3 0.036(3) 0.029(3) 0.019(3) -0.004(2) -0.002(3) 0.012(3)
OW4 0.024(4) 0.073(4) 0.026(4) 0.000(3) -0.002(3) -0.002(3)
OW5 0.032(4) 0.093(6) 0.076(5) 0.042(4) 0.000(4) 0.016(4)
N01 0.036(4) 0.012(3) 0.004(3) 0.004(2) -0.005(3) -0.004(3)
N02 0.028(4) 0.007(3) 0.016(3) -0.005(2) 0.001(3) 0.000(3)
N03 0.010(4) 0.023(3) 0.020(3) 0.004(2) 0.000(3) 0.000(3)
N04 0.020(4) 0.036(4) 0.022(4) 0.001(3) -0.009(3) 0.005(3)
N1 0.014(3) 0.007(3) 0.009(3) 0.000(2) 0.000(3) 0.000(3)
N2 0.014(3) 0.008(3) 0.012(3) 0.001(2) 0.000(3) -0.001(2)
N3 0.014(3) 0.011(3) 0.008(3) 0.000(2) -0.003(2) 0.001(3)
N4 0.013(3) 0.007(3) 0.011(3) -0.001(2) 0.000(3) -0.001(2)
N5 0.013(3) 0.011(3) 0.011(3) 0.003(2) 0.003(3) -0.005(3)
N6 0.011(3) 0.010(3) 0.012(3) -0.001(2) -0.004(3) 0.004(3)
N7 0.014(3) 0.011(3) 0.009(3) -0.001(2) -0.004(3) -0.003(3)
N8 0.016(3) 0.008(3) 0.012(3) 0.004(2) -0.001(3) -0.004(3)
N9 0.014(3) 0.008(3) 0.013(3) -0.002(2) 0.003(3) -0.001(3)
N10 0.009(3) 0.009(3) 0.009(3) -0.002(2) -0.002(3) -0.003(3)
N11 0.010(3) 0.009(3) 0.009(3) -0.001(2) -0.001(3) -0.002(3)
N12 0.012(3) 0.010(3) 0.011(3) -0.002(2) -0.004(3) 0.002(3)
C1 0.020(4) 0.005(3) 0.011(3) -0.002(2) 0.001(3) 0.003(3)
C2 0.020(4) 0.015(4) 0.008(3) 0.001(2) 0.001(3) 0.002(3)
C3 0.025(4) 0.016(4) 0.011(4) 0.001(3) 0.007(3) -0.003(3)
C4 0.017(4) 0.015(4) 0.018(4) 0.001(3) -0.001(3) 0.002(3)
C5 0.015(4) 0.006(3) 0.012(4) -0.005(2) 0.001(3) 0.001(3)
C6 0.013(4) 0.013(4) 0.010(4) 0.003(3) -0.001(3) -0.002(3)
C7 0.015(4) 0.007(3) 0.008(3) -0.002(3) -0.003(3) 0.005(3)
C8 0.010(4) 0.010(3) 0.015(4) 0.001(3) -0.002(3) 0.002(3)
C9 0.011(4) 0.015(4) 0.013(3) -0.001(3) -0.002(3) -0.004(3)
C10 0.018(4) 0.013(4) 0.012(4) -0.002(3) -0.007(3) 0.005(3)
C11 0.010(4) 0.012(3) 0.014(4) 0.005(3) -0.001(3) 0.003(3)
C12 0.012(4) 0.012(4) 0.013(3) 0.000(3) 0.000(3) 0.003(3)
C13 0.017(4) 0.004(3) 0.010(3) 0.000(2) -0.003(3) 0.007(3)
C14 0.017(4) 0.010(3) 0.011(3) -0.003(2) 0.001(3) -0.002(3)
C15 0.019(4) 0.009(3) 0.010(3) 0.001(3) 0.003(3) 0.003(3)
C16 0.020(4) 0.008(3) 0.010(3) 0.002(3) 0.004(3) -0.004(3)
C17 0.016(4) 0.012(4) 0.013(4) -0.002(3) 0.001(3) 0.000(3)
C18 0.009(4) 0.011(3) 0.011(3) 0.000(3) -0.001(3) -0.001(3)
C19 0.013(4) 0.018(4) 0.010(4) -0.004(3) 0.001(3) 0.000(3)
C20 0.011(4) 0.009(3) 0.015(4) -0.001(3) 0.000(3) 0.001(3)
C21 0.009(4) 0.018(4) 0.012(3) 0.001(3) 0.001(3) -0.004(3)
C22 0.015(4) 0.014(4) 0.018(4) 0.002(3) -0.004(3) 0.006(3)
C23 0.010(4) 0.020(4) 0.020(4) 0.006(3) -0.003(3) 0.009(4)
C24 0.011(4) 0.018(4) 0.013(4) 0.005(3) -0.002(3) -0.002(3)
C25 0.015(4) 0.011(3) 0.011(4) 0.001(3) -0.001(3) 0.001(3)
C26 0.017(4) 0.010(3) 0.012(3) -0.001(2) 0.000(3) 0.003(3)
C31 0.012(4) 0.010(3) 0.012(3) -0.004(3) 0.001(3) 0.001(3)
C32 0.019(4) 0.012(3) 0.013(3) 0.001(3) 0.000(3) -0.003(3)
C33 0.012(4) 0.018(4) 0.015(4) 0.000(3) -0.012(3) 0.002(3)
C34 0.013(4) 0.015(4) 0.017(4) -0.002(3) 0.001(3) 0.001(3)
C35 0.016(4) 0.011(4) 0.010(3) -0.005(3) 0.001(3) -0.001(3)
C36 0.012(4) 0.012(4) 0.016(4) -0.001(3) 0.007(3) -0.004(3)
C37 0.013(4) 0.009(3) 0.013(3) 0.005(3) 0.001(3) -0.006(3)
C38 0.018(4) 0.015(4) 0.022(4) 0.002(3) 0.003(4) -0.003(3)
C39 0.014(4) 0.027(4) 0.017(4) 0.004(3) 0.006(3) -0.004(4)
C40 0.014(4) 0.019(4) 0.012(4) 0.002(3) 0.002(3) -0.006(3)
C41 0.016(4) 0.012(3) 0.014(4) 0.002(3) 0.001(3) -0.007(3)
C42 0.007(4) 0.013(3) 0.013(4) 0.002(3) -0.001(3) -0.004(3)
C43 0.016(4) 0.007(3) 0.009(3) -0.001(2) 0.000(3) -0.003(3)
C44 0.013(4) 0.011(3) 0.008(3) 0.001(2) 0.000(3) 0.001(3)
C45 0.026(5) 0.011(3) 0.013(4) 0.004(3) 0.004(3) 0.003(3)
C46 0.018(4) 0.010(3) 0.015(4) -0.001(3) -0.001(3) 0.007(3)
C47 0.014(4) 0.014(3) 0.011(4) -0.004(3) 0.000(3) 0.002(3)
C48 0.021(4) 0.009(3) 0.005(3) -0.001(3) 0.004(3) 0.002(3)
C49 0.012(4) 0.011(3) 0.011(3) 0.000(3) 0.002(3) -0.001(3)
C50 0.010(4) 0.006(3) 0.015(4) 0.000(2) 0.002(3) 0.000(3)
C51 0.012(4) 0.013(3) 0.013(3) 0.002(3) 0.003(3) -0.005(3)
C52 0.015(4) 0.007(3) 0.017(4) -0.001(3) 0.002(3) 0.000(3)
C53 0.012(4) 0.010(4) 0.018(4) 0.005(3) 0.002(3) 0.000(3)
C54 0.011(4) 0.015(3) 0.015(3) 0.002(3) 0.002(3) -0.001(3)
C55 0.007(4) 0.008(3) 0.015(3) 0.002(3) -0.002(3) 0.001(3)
C56 0.016(4) 0.016(3) 0.009(3) -0.003(3) 0.000(3) -0.005(3)

loop_
_atom_type_symbol
_atom_type_description
_atom_type_scat_dispersion_real
_atom_type_scat_dispersion_imag
_atom_type_scat_source
C C 0.0033 0.0016 'International Tables Vol C Tables 4.2.6.8 and 6.1.1.4'
H H 0.0000 0.0000 'International Tables Vol C Tables 4.2.6.8 and 6.1.1.4'
N N 0.0061 0.0033 'International Tables Vol C Tables 4.2.6.8 and 6.1.1.4'
O O 0.0106 0.0060 'International Tables Vol C Tables 4.2.6.8 and 6.1.1.4'
Nd Nd -0.1943 3.0179 'International Tables Vol C Tables 4.2.6.8 and 6.1.1.4'

loop_
_geom_angle_atom_site_label_1
_geom_angle_atom_site_label_2
_geom_angle_atom_site_label_3
_geom_angle
O2 Nd1 O1 66.06(14)
O2 Nd1 O11 143.93(16)
O1 Nd1 O11 138.63(15)
O2 Nd1 O12 141.56(15)
O1 Nd1 O12 134.53(15)
O11 Nd1 O12 48.72(16)
O2 Nd1 N2 90.78(16)
O1 Nd1 N2 78.50(17)
O11 Nd1 N2 116.62(17)
O12 Nd1 N2 68.68(16)
O2 Nd1 N1 73.74(16)
O1 Nd1 N1 121.69(16)
O11 Nd1 N1 98.23(16)
O12 Nd1 N1 67.93(16)
N2 Nd1 N1 61.27(18)
O2 Nd1 N5 81.59(17)
O1 Nd1 N5 94.58(17)
O11 Nd1 N5 72.02(16)
O12 Nd1 N5 119.94(16)
N2 Nd1 N5 171.35(17)
N1 Nd1 N5 119.72(17)
O2 Nd1 N4 122.28(16)
O1 Nd1 N4 74.64(16)
O11 Nd1 N4 64.59(16)
O12 Nd1 N4 96.09(16)
N2 Nd1 N4 121.25(17)
N1 Nd1 N4 162.35(16)
N5 Nd1 N4 60.80(17)
O2 Nd1 N3 132.21(16)
O1 Nd1 N3 70.46(15)
O11 Nd1 N3 83.31(16)
O12 Nd1 N3 66.56(16)
N2 Nd1 N3 61.49(16)
N1 Nd1 N3 115.91(17)
N5 Nd1 N3 121.31(16)
N4 Nd1 N3 60.51(17)
O2 Nd1 N6 74.54(15)
O1 Nd1 N6 136.08(15)
O11 Nd1 N6 71.15(16)
O12 Nd1 N6 88.78(15)
N2 Nd1 N6 121.74(18)
N1 Nd1 N6 60.48(18)
N5 Nd1 N6 60.18(18)
N4 Nd1 N6 113.79(18)
N3 Nd1 N6 152.69(15)
O2 Nd1 Nd2 33.07(11)
O1 Nd1 Nd2 33.01(9)
O11 Nd1 Nd2 157.50(12)
O12 Nd1 Nd2 153.16(11)
N2 Nd1 Nd2 84.50(12)
N1 Nd1 Nd2 99.01(12)
N5 Nd1 Nd2 86.88(12)
N4 Nd1 Nd2 98.62(12)
N3 Nd1 Nd2 101.87(11)
N6 Nd1 Nd2 105.43(11)
O1 Nd2 O2 65.93(14)
O1 Nd2 O22 138.63(15)
O2 Nd2 O22 145.73(16)
O1 Nd2 N11 78.56(16)
O2 Nd2 N11 89.05(17)
O22 Nd2 N11 115.84(17)
O1 Nd2 N10 122.37(16)
O2 Nd2 N10 73.08(16)
O22 Nd2 N10 97.38(16)
N11 Nd2 N10 61.69(17)
O1 Nd2 N7 72.92(16)
O2 Nd2 N7 122.35(16)
O22 Nd2 N7 66.43(16)
N11 Nd2 N7 120.60(18)
N10 Nd2 N7 163.36(16)
O1 Nd2 N8 91.91(16)
O2 Nd2 N8 82.29(17)
O22 Nd2 N8 74.76(17)
N11 Nd2 N8 169.17(16)
N10 Nd2 N8 121.14(17)
N7 Nd2 N8 60.17(17)
O1 Nd2 O21 135.83(15)
O2 Nd2 O21 139.31(15)
O22 Nd2 O21 47.93(15)
N11 Nd2 O21 69.04(16)
N10 Nd2 O21 66.39(15)
N7 Nd2 O21 98.33(16)
N8 Nd2 O21 121.79(16)
O1 Nd2 N12 70.76(15)
O2 Nd2 N12 131.33(15)
O22 Nd2 N12 82.74(16)
N11 Nd2 N12 61.03(18)
N10 Nd2 N12 115.47(17)
N7 Nd2 N12 60.67(18)
N8 Nd2 N12 120.84(18)
O21 Nd2 N12 67.58(15)
O1 Nd2 N9 133.64(16)
O2 Nd2 N9 73.42(16)
O22 Nd2 N9 73.23(17)
N11 Nd2 N9 122.97(17)
N10 Nd2 N9 61.31(18)
N7 Nd2 N9 114.38(18)
N8 Nd2 N9 60.64(17)
O21 Nd2 N9 89.90(16)
N12 Nd2 N9 154.66(16)
O1 Nd2 Nd1 33.02(10)
O2 Nd2 Nd1 32.94(10)
O22 Nd2 Nd1 160.88(12)
N11 Nd2 Nd1 81.78(12)
N10 Nd2 Nd1 97.78(11)
N7 Nd2 Nd1 98.86(12)
N8 Nd2 Nd1 87.42(12)
O21 Nd2 Nd1 150.69(11)
N12 Nd2 Nd1 101.08(11)
N9 Nd2 Nd1 104.25(12)
Nd2 O1 Nd1 113.97(17)
Nd1 O2 Nd2 114.00(17)
N01 O11 Nd1 96.6(4)
N01 O12 Nd1 96.3(4)
N02 O21 Nd2 94.9(4)
N02 O22 Nd2 99.1(4)
O13 N01 O12 121.3(7)
O13 N01 O11 120.7(6)
O12 N01 O11 118.0(5)
O23 N02 O21 121.5(7)
O23 N02 O22 121.0(7)
O21 N02 O22 117.5(5)
O33 N03 O31 121.9(6)
O33 N03 O32 119.3(6)
O31 N03 O32 118.7(6)
O43 N04 O42 124.4(8)
O43 N04 O41 116.6(8)
O42 N04 O41 118.9(7)
C5 N1 C1 117.3(6)
C5 N1 Nd1 120.7(4)
C1 N1 Nd1 121.8(5)
C6 N2 C7 120.9(6)
C6 N2 Nd1 121.1(5)
C7 N2 Nd1 117.7(4)
C13 N3 C12 119.8(6)
C13 N3 Nd1 120.9(5)
C12 N3 Nd1 119.0(4)
C14 N4 C18 117.8(6)
C14 N4 Nd1 121.6(5)
C18 N4 Nd1 120.5(4)
C19 N5 C20 120.3(6)
C19 N5 Nd1 121.0(5)
C20 N5 Nd1 118.0(4)
C26 N6 C25 118.8(6)
C26 N6 Nd1 119.5(5)
C25 N6 Nd1 121.0(4)
C35 N7 C31 116.8(6)
C35 N7 Nd2 122.0(5)
C31 N7 Nd2 120.9(5)
C36 N8 C37 121.1(6)
C36 N8 Nd2 121.7(5)
C37 N8 Nd2 116.8(4)
C43 N9 C42 119.9(6)
C43 N9 Nd2 118.7(5)
C42 N9 Nd2 121.1(4)
C44 N10 C48 117.0(6)
C44 N10 Nd2 121.8(5)
C48 N10 Nd2 120.7(4)
C49 N11 C50 120.2(6)
C49 N11 Nd2 121.6(4)
C50 N11 Nd2 118.1(4)
C56 N12 C55 118.5(6)
C56 N12 Nd2 120.4(5)
C55 N12 Nd2 120.2(4)
N1 C1 C2 122.6(7)
N1 C1 C26 116.2(6)
C2 C1 C26 121.2(7)
C1 C2 C3 119.6(7)
C4 C3 C2 117.8(7)
C3 C4 C5 120.3(7)
N1 C5 C4 122.6(7)
N1 C5 C6 116.1(6)
C4 C5 C6 121.3(7)
N2 C6 C5 120.7(7)
N2 C7 C8 115.2(6)
N2 C7 C12 107.1(5)
C8 C7 C12 111.7(5)
C7 C8 C9 110.7(6)
C10 C9 C8 109.9(6)
C9 C10 C11 110.3(6)
C12 C11 C10 112.7(6)
N3 C12 C11 114.7(6)
N3 C12 C7 107.9(5)
C11 C12 C7 111.6(6)
N3 C13 C14 120.4(6)
N4 C14 C15 122.7(7)
N4 C14 C13 116.4(6)
C15 C14 C13 121.0(6)
C16 C15 C14 118.9(6)
C15 C16 C17 118.8(7)
C16 C17 C18 119.1(7)
N4 C18 C17 122.7(6)
N4 C18 C19 116.0(6)
C17 C18 C19 121.3(6)
N5 C19 C18 121.3(7)
N5 C20 C21 115.3(6)
N5 C20 C25 106.2(5)
C21 C20 C25 111.9(6)
C22 C21 C20 111.9(6)
C21 C22 C23 109.6(6)
C24 C23 C22 110.8(6)
C25 C24 C23 113.0(6)
N6 C25 C24 116.4(6)
N6 C25 C20 106.7(6)
C24 C25 C20 111.6(6)
N6 C26 C1 121.7(7)
N7 C31 C32 122.9(7)
N7 C31 C56 116.8(6)
C32 C31 C56 120.3(6)
C31 C32 C33 119.7(7)
C34 C33 C32 117.8(7)
C33 C34 C35 119.1(7)
N7 C35 C34 123.6(7)
N7 C35 C36 115.2(6)
C34 C35 C36 121.2(7)
N8 C36 C35 120.6(7)
N8 C37 C42 107.0(6)
N8 C37 C38 115.4(6)
C42 C37 C38 112.4(5)
C39 C38 C37 110.2(6)
C40 C39 C38 110.3(6)
C39 C40 C41 110.4(6)
C42 C41 C40 113.4(6)
N9 C42 C41 115.3(6)
N9 C42 C37 107.5(5)
C41 C42 C37 110.7(6)
N9 C43 C44 122.0(6)
N10 C44 C45 122.9(6)
N10 C44 C43 116.1(6)
C45 C44 C43 121.0(6)
C46 C45 C44 119.2(6)
C45 C46 C47 118.7(7)
C48 C47 C46 118.5(7)
N10 C48 C47 123.6(6)
N10 C48 C49 115.8(6)
C47 C48 C49 120.6(7)
N11 C49 C48 119.9(6)
N11 C50 C51 116.8(6)
N11 C50 C55 106.8(5)
C51 C50 C55 112.6(6)
C52 C51 C50 109.1(6)
C51 C52 C53 109.8(5)
C52 C53 C54 109.8(6)
C53 C54 C55 111.9(6)
N12 C55 C54 114.8(5)
N12 C55 C50 106.5(6)
C54 C55 C50 112.3(5)
N12 C56 C31 120.7(6)

loop_
_geom_bond_atom_site_label_1
_geom_bond_atom_site_label_2
_geom_bond_distance
_geom_bond_publ_flag
Nd1 O2 2.336(4) yes
Nd1 O1 2.341(4) yes
Nd1 O11 2.629(5) yes
Nd1 O12 2.640(5) yes
Nd1 N2 2.662(6) yes
Nd1 N1 2.665(6) yes
Nd1 N5 2.676(6) yes
Nd1 N4 2.690(6) yes
Nd1 N3 2.731(5) yes
Nd1 N6 2.740(6) yes
Nd1 Nd2 3.9258(7) yes
Nd2 O1 2.341(4) yes
Nd2 O2 2.345(4) yes
Nd2 O22 2.616(5) yes
Nd2 N11 2.628(6) yes
Nd2 N10 2.643(6) yes
Nd2 N7 2.692(6) yes
Nd2 N8 2.693(6) yes
Nd2 O21 2.702(5) yes
Nd2 N12 2.714(5) yes
Nd2 N9 2.715(6) yes
O11 N01 1.273(8) ?
O12 N01 1.262(7) ?
O13 N01 1.242(7) ?
O21 N02 1.264(8) ?
O22 N02 1.264(8) ?
O23 N02 1.238(7) ?
O31 N03 1.244(7) ?
O32 N03 1.274(7) ?
O33 N03 1.233(7) ?
O41 N04 1.250(8) ?
O42 N04 1.229(9) ?
O43 N04 1.223(8) ?
N1 C5 1.347(9) ?
N1 C1 1.354(8) ?
N2 C6 1.271(8) ?
N2 C7 1.467(8) ?
N3 C13 1.255(8) ?
N3 C12 1.482(8) ?
N4 C14 1.342(8) ?
N4 C18 1.344(9) ?
N5 C19 1.266(8) ?
N5 C20 1.480(8) ?
N6 C26 1.265(9) ?
N6 C25 1.469(9) ?
N7 C35 1.339(9) ?
N7 C31 1.350(9) ?
N8 C36 1.262(9) ?
N8 C37 1.470(8) ?
N9 C43 1.274(8) ?
N9 C42 1.468(9) ?
N10 C44 1.346(8) ?
N10 C48 1.348(9) ?
N11 C49 1.281(8) ?
N11 C50 1.468(8) ?
N12 C56 1.286(8) ?
N12 C55 1.472(9) ?
C1 C2 1.389(9) ?
C1 C26 1.458(10) ?
C2 C3 1.390(10) ?
C3 C4 1.371(10) ?
C4 C5 1.389(10) ?
C5 C6 1.470(9) ?
C7 C8 1.527(10) ?
C7 C12 1.547(9) ?
C8 C9 1.529(9) ?
C9 C10 1.526(9) ?
C10 C11 1.529(10) ?
C11 C12 1.524(9) ?
C13 C14 1.496(10) ?
C14 C15 1.395(9) ?
C15 C16 1.377(10) ?
C16 C17 1.382(9) ?
C17 C18 1.389(9) ?
C18 C19 1.466(9) ?
C20 C21 1.531(10) ?
C20 C25 1.547(9) ?
C21 C22 1.527(9) ?
C22 C23 1.531(10) ?
C23 C24 1.529(9) ?
C24 C25 1.526(9) ?
C31 C32 1.379(9) ?
C31 C56 1.463(9) ?
C32 C33 1.394(10) ?
C33 C34 1.376(10) ?
C34 C35 1.392(10) ?
C35 C36 1.482(10) ?
C37 C42 1.539(9) ?
C37 C38 1.540(10) ?
C38 C39 1.538(10) ?
C39 C40 1.507(10) ?
C40 C41 1.540(10) ?
C41 C42 1.536(9) ?
C43 C44 1.463(10) ?
C44 C45 1.397(9) ?
C45 C46 1.371(10) ?
C46 C47 1.396(9) ?
C47 C48 1.383(10) ?
C48 C49 1.473(9) ?
C50 C51 1.524(9) ?
C50 C55 1.544(9) ?
C51 C52 1.515(9) ?
C52 C53 1.524(10) ?
C53 C54 1.529(9) ?
C54 C55 1.530(9) ?
